data_2230796
loop_
_publ_author_name
'Boughaleb, Adil'
'Zouihri, Hafid'
'Gmouh, Said'
'Kerbal, Abdelali'
'El yazidi, Mohamed'

_publ_section_title
;
 3'-(4-Methoxyphenyl)-4'-phenyl-3<i>H</i>,4'<i>H</i>-spiro[1-benzothiophene-2,5'-isoxazol]-3-one
;
_journal_coeditor_code LW2066
_journal_issue 7
_journal_name_full 'Acta Crystallographica Section E'
_journal_page_first o1850
_journal_paper_doi 10.1107/S1600536811024408
_journal_volume 67
_journal_year 2011
_chemical_formula_iupac 'C23 H17 N O3 S'
_chemical_formula_moiety 'C23 H17 N O3 S'
_chemical_formula_sum 'C23 H17 N O3 S'
_chemical_formula_weight 387.44
_chemical_name_systematic
;
3'-(4-Methoxyphenyl)-4'-phenyl-3<i>H</i>,4'<i>H</i>-spiro[1-benzothiophene-
2,5'-isoxazol]-3-one
;
_space_group_IT_number 2
_symmetry_cell_setting triclinic
_symmetry_space_group_name_Hall '-P 1'
_symmetry_space_group_name_H-M 'P -1'
_atom_sites_solution_hydrogens geom
_atom_sites_solution_primary direct
_atom_sites_solution_secondary difmap
_audit_creation_method SHELXL-97
_cell_angle_alpha 103.575(8)
_cell_angle_beta 90.360(8)
_cell_angle_gamma 106.089(8)
_cell_formula_units_Z 2
_cell_length_a 9.3644(13)
_cell_length_b 9.8132(14)
_cell_length_c 11.1502(15)
_cell_measurement_pressure 101
_cell_measurement_reflns_used 312
_cell_measurement_temperature 296(2)
_cell_measurement_theta_max 26.4
_cell_measurement_theta_min 2.6
_cell_volume 954.2(2)
_computing_cell_refinement 'SAINT (Bruker, 2005)'
_computing_data_collection 'APEX2 (Bruker, 2005)'
_computing_data_reduction 'SAINT (Bruker, 2005)'
_computing_molecular_graphics 'PLATON (Spek, 2009)'
_computing_publication_material 'publCIF (Westrip, 2010)'
_computing_structure_refinement 'SHELXL97 (Sheldrick, 2008)'
_computing_structure_solution 'SHELXS97 (Sheldrick, 2008)'
_diffrn_ambient_temperature 296(2)
_diffrn_measured_fraction_theta_full 0.987
_diffrn_measured_fraction_theta_max 0.987
_diffrn_measurement_device_type 'Bruker APEXII CCD detector'
_diffrn_measurement_method '\w and \f'
_diffrn_radiation_monochromator graphite
_diffrn_radiation_source 'fine-focus sealed tube'
_diffrn_radiation_type MoK\a
_diffrn_radiation_wavelength 0.71073
_diffrn_reflns_av_R_equivalents 0.0210
_diffrn_reflns_av_sigmaI/netI 0.0232
_diffrn_reflns_limit_h_max 12
_diffrn_reflns_limit_h_min -12
_diffrn_reflns_limit_k_max 12
_diffrn_reflns_limit_k_min -12
_diffrn_reflns_limit_l_max 14
_diffrn_reflns_limit_l_min -14
_diffrn_reflns_number 14395
_diffrn_reflns_theta_full 27.50
_diffrn_reflns_theta_max 27.50
_diffrn_reflns_theta_min 2.54
_exptl_absorpt_coefficient_mu 0.194
_exptl_absorpt_correction_type none
_exptl_crystal_colour colourless
_exptl_crystal_density_diffrn 1.348
_exptl_crystal_density_method 'not measured'
_exptl_crystal_description prism
_exptl_crystal_F_000 404
_exptl_crystal_size_max 0.24
_exptl_crystal_size_mid 0.22
_exptl_crystal_size_min 0.16
_refine_diff_density_max 0.296
_refine_diff_density_min -0.252
_refine_ls_extinction_method none
_refine_ls_goodness_of_fit_ref 1.076
_refine_ls_hydrogen_treatment constr
_refine_ls_matrix_type full
_refine_ls_number_parameters 254
_refine_ls_number_reflns 4336
_refine_ls_number_restraints 0
_refine_ls_restrained_S_all 1.076
_refine_ls_R_factor_all 0.0596
_refine_ls_R_factor_gt 0.0401
_refine_ls_shift/su_max 0.000
_refine_ls_shift/su_mean 0.000
_refine_ls_structure_factor_coef Fsqd
_refine_ls_weighting_details 'calc w=1/[\s^2^(Fo^2^)+(0.0550P)^2^+0.2963P] where P=(Fo^2^+2Fc^2^)/3'
_refine_ls_weighting_scheme calc
_refine_ls_wR_factor_gt 0.1064
_refine_ls_wR_factor_ref 0.1173
_reflns_number_gt 3389
_reflns_number_total 4336
_reflns_threshold_expression I>2sigma(I)
_cod_data_source_file lw2066.cif
_cod_data_source_block I
_cod_database_code 2230796
_cod_database_fobs_code 2230796

loop_
_symmetry_equiv_pos_as_xyz
'x, y, z'
'-x, -y, -z'

loop_
_atom_site_type_symbol
_atom_site_label
_atom_site_fract_x
_atom_site_fract_y
_atom_site_fract_z
_atom_site_U_iso_or_equiv
_atom_site_adp_type
_atom_site_calc_flag
_atom_site_refinement_flags
_atom_site_occupancy
_atom_site_symmetry_multiplicity
_atom_site_disorder_assembly
_atom_site_disorder_group
S S1 0.38947(5) 0.17699(5) 0.10614(4) 0.04579(15) Uani d . 1 1 . .
C C9 0.48093(15) 0.45610(16) 0.28184(14) 0.0289(3) Uani d . 1 1 . .
H H9 0.4698 0.4578 0.3695 0.035 Uiso calc R 1 1 . .
C C11 0.63503(15) 0.44522(16) 0.25013(14) 0.0291(3) Uani d . 1 1 . .
C C8 0.35039(16) 0.33637(17) 0.20326(14) 0.0311(3) Uani d . 1 1 . .
C C17 0.53370(17) 0.74164(17) 0.31717(15) 0.0329(3) Uani d . 1 1 . .
C C7 0.21820(16) 0.27837(17) 0.27795(14) 0.0318(3) Uani d . 1 1 . .
C C10 0.45054(16) 0.59076(17) 0.25599(14) 0.0309(3) Uani d . 1 1 . .
C C12 0.72587(18) 0.41734(17) 0.33436(15) 0.0359(3) Uani d . 1 1 . .
H H12 0.6920 0.4043 0.4103 0.043 Uiso calc R 1 1 . .
C C16 0.68582(18) 0.46342(19) 0.13698(16) 0.0389(4) Uani d . 1 1 . .
H H16 0.6253 0.4825 0.0803 0.047 Uiso calc R 1 1 . .
C C1 0.21339(18) 0.06249(18) 0.12568(16) 0.0387(4) Uani d . 1 1 . .
C C6 0.13572(17) 0.12766(18) 0.21660(15) 0.0356(3) Uani d . 1 1 . .
C C18 0.63321(19) 0.77176(18) 0.41909(16) 0.0395(4) Uani d . 1 1 . .
H H18 0.6484 0.6947 0.4475 0.047 Uiso calc R 1 1 . .
C C14 0.91775(19) 0.4278(2) 0.19263(18) 0.0458(4) Uani d . 1 1 . .
H H14 1.0132 0.4233 0.1738 0.055 Uiso calc R 1 1 . .
C C19 0.7104(2) 0.91401(19) 0.47948(17) 0.0443(4) Uani d . 1 1 . .
H H19 0.7767 0.9320 0.5477 0.053 Uiso calc R 1 1 . .
C C22 0.5151(2) 0.8598(2) 0.27498(17) 0.0437(4) Uani d . 1 1 . .
H H22 0.4502 0.8424 0.2060 0.052 Uiso calc R 1 1 . .
C C21 0.5915(2) 1.0009(2) 0.33447(19) 0.0498(5) Uani d . 1 1 . .
H H21 0.5781 1.0782 0.3053 0.060 Uiso calc R 1 1 . .
C C13 0.86727(19) 0.4089(2) 0.30515(18) 0.0457(4) Uani d . 1 1 . .
H H13 0.9284 0.3905 0.3617 0.055 Uiso calc R 1 1 . .
C C20 0.6883(2) 1.02933(18) 0.43755(17) 0.0424(4) Uani d . 1 1 . .
C C15 0.82683(19) 0.4533(2) 0.10813(18) 0.0442(4) Uani d . 1 1 . .
H H15 0.8601 0.4637 0.0315 0.053 Uiso calc R 1 1 . .
C C5 -0.0038(2) 0.0500(2) 0.24311(18) 0.0490(4) Uani d . 1 1 . .
H H5 -0.0552 0.0939 0.3045 0.059 Uiso calc R 1 1 . .
C C2 0.1529(2) -0.0820(2) 0.0605(2) 0.0548(5) Uani d . 1 1 . .
H H2 0.2046 -0.1271 0.0003 0.066 Uiso calc R 1 1 . .
C C3 0.0136(3) -0.1569(2) 0.0876(2) 0.0628(6) Uani d . 1 1 . .
H H3 -0.0285 -0.2536 0.0442 0.075 Uiso calc R 1 1 . .
C C4 -0.0650(2) -0.0928(2) 0.1771(2) 0.0617(6) Uani d . 1 1 . .
H H4 -0.1589 -0.1457 0.1928 0.074 Uiso calc R 1 1 . .
C C23 0.8590(3) 1.2094(3) 0.5952(2) 0.0779(7) Uani d . 1 1 . .
H H23A 0.8091 1.1682 0.6589 0.117 Uiso calc R 1 1 . .
H H23B 0.8948 1.3139 0.6248 0.117 Uiso calc R 1 1 . .
H H23C 0.9416 1.1708 0.5735 0.117 Uiso calc R 1 1 . .
O O1 0.19215(13) 0.35372(14) 0.37248(11) 0.0448(3) Uani d . 1 1 . .
O O2 0.75789(18) 1.17292(14) 0.48941(14) 0.0628(4) Uani d . 1 1 . .
O O3 0.28865(12) 0.40970(13) 0.12447(10) 0.0405(3) Uani d . 1 1 . .
N N1 0.34693(15) 0.56346(15) 0.17074(13) 0.0389(3) Uani d . 1 1 . .

loop_
_atom_site_aniso_label
_atom_site_aniso_U_11
_atom_site_aniso_U_22
_atom_site_aniso_U_33
_atom_site_aniso_U_12
_atom_site_aniso_U_13
_atom_site_aniso_U_23
S1 0.0348(2) 0.0447(3) 0.0485(3) 0.00839(18) 0.00969(18) -0.00299(19)
C9 0.0243(7) 0.0343(7) 0.0270(7) 0.0066(6) 0.0000(5) 0.0077(6)
C11 0.0248(7) 0.0287(7) 0.0324(8) 0.0065(6) -0.0008(6) 0.0062(6)
C8 0.0265(7) 0.0363(8) 0.0300(7) 0.0095(6) 0.0015(6) 0.0068(6)
C17 0.0298(7) 0.0372(8) 0.0339(8) 0.0119(6) 0.0038(6) 0.0102(6)
C7 0.0239(7) 0.0397(8) 0.0324(8) 0.0087(6) -0.0005(6) 0.0104(6)
C10 0.0251(7) 0.0380(8) 0.0315(8) 0.0110(6) 0.0031(6) 0.0101(6)
C12 0.0358(8) 0.0379(8) 0.0358(8) 0.0132(7) -0.0012(6) 0.0096(7)
C16 0.0319(8) 0.0512(10) 0.0393(9) 0.0150(7) 0.0033(7) 0.0185(8)
C1 0.0359(8) 0.0380(8) 0.0394(9) 0.0075(7) -0.0017(7) 0.0077(7)
C6 0.0319(8) 0.0387(8) 0.0350(8) 0.0065(6) 0.0001(6) 0.0109(7)
C18 0.0442(9) 0.0353(8) 0.0398(9) 0.0119(7) -0.0041(7) 0.0107(7)
C14 0.0287(8) 0.0481(10) 0.0607(12) 0.0151(7) 0.0047(8) 0.0087(9)
C19 0.0482(10) 0.0418(9) 0.0392(9) 0.0088(8) -0.0066(8) 0.0077(7)
C22 0.0437(9) 0.0457(10) 0.0456(10) 0.0155(8) -0.0049(8) 0.0155(8)
C21 0.0590(11) 0.0386(9) 0.0568(12) 0.0165(8) -0.0005(9) 0.0187(8)
C13 0.0376(9) 0.0507(10) 0.0528(11) 0.0209(8) -0.0076(8) 0.0109(8)
C20 0.0453(9) 0.0343(8) 0.0446(10) 0.0085(7) 0.0072(8) 0.0074(7)
C15 0.0358(9) 0.0522(10) 0.0475(10) 0.0138(8) 0.0133(7) 0.0164(8)
C5 0.0388(9) 0.0551(11) 0.0472(10) 0.0018(8) 0.0070(8) 0.0147(9)
C2 0.0566(12) 0.0413(10) 0.0575(12) 0.0094(9) 0.0010(9) 0.0005(9)
C3 0.0654(13) 0.0394(10) 0.0675(14) -0.0046(9) -0.0059(11) 0.0061(9)
C4 0.0480(11) 0.0546(12) 0.0682(14) -0.0106(9) 0.0027(10) 0.0180(11)
C23 0.0882(18) 0.0500(12) 0.0695(16) -0.0054(12) -0.0139(13) -0.0046(11)
O1 0.0353(6) 0.0540(7) 0.0383(6) 0.0110(5) 0.0076(5) 0.0005(6)
O2 0.0791(10) 0.0359(7) 0.0628(9) 0.0036(7) -0.0049(8) 0.0074(6)
O3 0.0368(6) 0.0441(6) 0.0361(6) 0.0029(5) -0.0108(5) 0.0124(5)
N1 0.0353(7) 0.0421(8) 0.0398(8) 0.0098(6) -0.0037(6) 0.0128(6)

loop_
_atom_type_symbol
_atom_type_description
_atom_type_scat_dispersion_real
_atom_type_scat_dispersion_imag
_atom_type_scat_source
C C 0.0033 0.0016 'International Tables Vol C Tables 4.2.6.8 and 6.1.1.4'
H H 0.0000 0.0000 'International Tables Vol C Tables 4.2.6.8 and 6.1.1.4'
N N 0.0061 0.0033 'International Tables Vol C Tables 4.2.6.8 and 6.1.1.4'
O O 0.0106 0.0060 'International Tables Vol C Tables 4.2.6.8 and 6.1.1.4'
S S 0.1246 0.1234 'International Tables Vol C Tables 4.2.6.8 and 6.1.1.4'

loop_
_geom_angle_atom_site_label_1
_geom_angle_atom_site_label_2
_geom_angle_atom_site_label_3
_geom_angle_site_symmetry_1
_geom_angle_site_symmetry_2
_geom_angle_site_symmetry_3
_geom_angle
_geom_angle_publ_flag
C1 S1 C8 . . . 91.79(8) no
C20 O2 C23 . . . 118.54(17) no
N1 O3 C8 . . . 109.06(11) no
O3 N1 C10 . . . 109.34(13) no
S1 C1 C2 . . . 125.36(14) no
S1 C1 C6 . . . 114.40(13) no
C2 C1 C6 . . . 120.23(17) no
C1 C2 C3 . . . 118.11(19) no
C2 C3 C4 . . . 122.11(19) no
C3 C4 C5 . . . 119.72(19) no
C4 C5 C6 . . . 119.07(18) no
C1 C6 C5 . . . 120.74(16) no
C1 C6 C7 . . . 112.67(15) no
C5 C6 C7 . . . 126.58(16) no
O1 C7 C6 . . . 127.74(15) no
O1 C7 C8 . . . 121.67(15) no
C6 C7 C8 . . . 110.59(13) no
S1 C8 O3 . . . 108.71(10) no
S1 C8 C7 . . . 106.43(11) no
S1 C8 C9 . . . 117.97(11) no
O3 C8 C7 . . . 103.57(12) no
O3 C8 C9 . . . 105.03(12) no
C7 C8 C9 . . . 114.10(12) no
C8 C9 C10 . . . 100.13(12) no
C8 C9 C11 . . . 115.78(13) no
C10 C9 C11 . . . 112.61(13) no
N1 C10 C9 . . . 114.45(14) no
N1 C10 C17 . . . 120.87(15) no
C9 C10 C17 . . . 124.63(14) no
C9 C11 C12 . . . 120.14(14) no
C9 C11 C16 . . . 120.12(14) no
C12 C11 C16 . . . 119.75(15) no
C11 C12 C13 . . . 119.81(16) no
C12 C13 C14 . . . 120.29(17) no
C13 C14 C15 . . . 119.98(17) no
C14 C15 C16 . . . 120.16(18) no
C11 C16 C15 . . . 120.01(16) no
C10 C17 C18 . . . 120.82(15) no
C10 C17 C22 . . . 121.19(15) no
C18 C17 C22 . . . 117.99(16) no
C17 C18 C19 . . . 121.50(16) no
C18 C19 C20 . . . 119.55(17) no
O2 C20 C19 . . . 124.60(17) no
O2 C20 C21 . . . 115.76(16) no
C19 C20 C21 . . . 119.62(17) no
C20 C21 C22 . . . 120.64(18) no
C17 C22 C21 . . . 120.68(17) no
C1 C2 H2 . . . 121.00 no
C3 C2 H2 . . . 121.00 no
C2 C3 H3 . . . 119.00 no
C4 C3 H3 . . . 119.00 no
C3 C4 H4 . . . 120.00 no
C5 C4 H4 . . . 120.00 no
C4 C5 H5 . . . 120.00 no
C6 C5 H5 . . . 120.00 no
C8 C9 H9 . . . 109.00 no
C10 C9 H9 . . . 109.00 no
C11 C9 H9 . . . 109.00 no
C11 C12 H12 . . . 120.00 no
C13 C12 H12 . . . 120.00 no
C12 C13 H13 . . . 120.00 no
C14 C13 H13 . . . 120.00 no
C13 C14 H14 . . . 120.00 no
C15 C14 H14 . . . 120.00 no
C14 C15 H15 . . . 120.00 no
C16 C15 H15 . . . 120.00 no
C11 C16 H16 . . . 120.00 no
C15 C16 H16 . . . 120.00 no
C17 C18 H18 . . . 119.00 no
C19 C18 H18 . . . 119.00 no
C18 C19 H19 . . . 120.00 no
C20 C19 H19 . . . 120.00 no
C20 C21 H21 . . . 120.00 no
C22 C21 H21 . . . 120.00 no
C17 C22 H22 . . . 120.00 no
C21 C22 H22 . . . 120.00 no
O2 C23 H23A . . . 109.00 no
O2 C23 H23B . . . 110.00 no
O2 C23 H23C . . . 109.00 no
H23A C23 H23B . . . 109.00 no
H23A C23 H23C . . . 109.00 no
H23B C23 H23C . . . 109.00 no

loop_
_geom_bond_atom_site_label_1
_geom_bond_atom_site_label_2
_geom_bond_site_symmetry_1
_geom_bond_site_symmetry_2
_geom_bond_distance
_geom_bond_publ_flag
S1 C1 . . 1.7667(18) no
S1 C8 . . 1.8111(17) no
O1 C7 . . 1.206(2) no
O2 C20 . . 1.360(2) no
O2 C23 . . 1.420(3) no
O3 N1 . . 1.4196(19) no
O3 C8 . . 1.465(2) no
N1 C10 . . 1.281(2) no
C1 C2 . . 1.388(3) no
C1 C6 . . 1.389(2) no
C2 C3 . . 1.382(3) no
C3 C4 . . 1.380(3) no
C4 C5 . . 1.378(3) no
C5 C6 . . 1.391(3) no
C6 C7 . . 1.462(2) no
C7 C8 . . 1.548(2) no
C8 C9 . . 1.533(2) no
C9 C10 . . 1.515(2) no
C9 C11 . . 1.514(2) no
C10 C17 . . 1.464(2) no
C11 C12 . . 1.386(2) no
C11 C16 . . 1.384(2) no
C12 C13 . . 1.386(3) no
C13 C14 . . 1.378(3) no
C14 C15 . . 1.376(3) no
C15 C16 . . 1.386(3) no
C17 C18 . . 1.387(2) no
C17 C22 . . 1.401(3) no
C18 C19 . . 1.385(3) no
C19 C20 . . 1.385(3) no
C20 C21 . . 1.385(3) no
C21 C22 . . 1.372(3) no
C2 H2 . . 0.9300 no
C3 H3 . . 0.9300 no
C4 H4 . . 0.9300 no
C5 H5 . . 0.9300 no
C9 H9 . . 0.9800 no
C12 H12 . . 0.9300 no
C13 H13 . . 0.9300 no
C14 H14 . . 0.9300 no
C15 H15 . . 0.9300 no
C16 H16 . . 0.9300 no
C18 H18 . . 0.9300 no
C19 H19 . . 0.9300 no
C21 H21 . . 0.9300 no
C22 H22 . . 0.9300 no
C23 H23A . . 0.9600 no
C23 H23B . . 0.9600 no
C23 H23C . . 0.9600 no

loop_
_geom_hbond_atom_site_label_D
_geom_hbond_atom_site_label_H
_geom_hbond_atom_site_label_A
_geom_hbond_site_symmetry_A
_geom_hbond_distance_DH
_geom_hbond_distance_HA
_geom_hbond_distance_DA
_geom_hbond_angle_DHA
_geom_hbond_publ_flag
C13 H13 O1 1_655 0.93 2.60 3.345(2) 138 y
